data_4509921
loop_
_publ_author_name
'Wu, Xiang Xia'
'Wang, You You'
'Yang, Pan'
'Xu, Yao Yao'
'Huo, Jian Zhong'
'Ding, Bin'
'Wang, Ying'
'Wang, XiuGuang'

_publ_section_title
;
 Syntheses, Structural Variation, and Characterization of a Series of
 Crystalline Coordination Compounds with 4-Benzene-1,2,4-triazole:
 Polymorph, Incomplete Spin Transition, and Single Crystal-to-Single
 Crystal Transformation
;
_journal_issue 2
_journal_name_full 'Crystal Growth &amp; Design'
_journal_page_first 477
_journal_paper_doi 10.1021/cg401141a
_journal_volume 14
_journal_year 2014
_chemical_formula_sum 'C47 H45 Fe2 N19 O2 S4'
_chemical_formula_weight 1147.94
_chemical_name_systematic
; 
 ? 
;
_space_group_IT_number 19
_symmetry_cell_setting orthorhombic
_symmetry_space_group_name_Hall 'P 2ac 2ab'
_symmetry_space_group_name_H-M 'P 21 21 21'
_atom_sites_solution_hydrogens geom
_atom_sites_solution_primary direct
_atom_sites_solution_secondary difmap
_audit_creation_method SHELXL-97
_cell_angle_alpha 90.00
_cell_angle_beta 90.00
_cell_angle_gamma 90.00
_cell_formula_units_Z 4
_cell_length_a 16.676(1)
_cell_length_b 17.192(2)
_cell_length_c 17.671(1)
_cell_measurement_temperature 100(2)
_cell_volume 5066.2(7)
_computing_structure_refinement 'SHELXL-97 (Sheldrick, 1997)'
_computing_structure_solution 'SHELXS-97 (Sheldrick, 1990)'
_diffrn_ambient_temperature 100(2)
_diffrn_measured_fraction_theta_full 1.000
_diffrn_measured_fraction_theta_max 1.000
_diffrn_radiation_monochromator graphite
_diffrn_radiation_source 'fine-focus sealed tube'
_diffrn_radiation_type MoK\a
_diffrn_radiation_wavelength 0.71073
_diffrn_reflns_av_R_equivalents 0.1109
_diffrn_reflns_av_sigmaI/netI 0.1503
_diffrn_reflns_limit_h_max 11
_diffrn_reflns_limit_h_min -20
_diffrn_reflns_limit_k_max 21
_diffrn_reflns_limit_k_min -21
_diffrn_reflns_limit_l_max 20
_diffrn_reflns_limit_l_min -21
_diffrn_reflns_number 24103
_diffrn_reflns_theta_full 25.01
_exptl_absorpt_coefficient_mu 0.798
_exptl_absorpt_correction_T_max 0.901
_exptl_absorpt_correction_T_min 0.866
_exptl_crystal_colour yellow
_exptl_crystal_density_diffrn 1.498
_exptl_crystal_density_method 'not measured'
_exptl_crystal_description needle
_exptl_crystal_F_000 2352
_exptl_crystal_size_max 0.18
_exptl_crystal_size_mid 0.16
_exptl_crystal_size_min 0.13
_refine_diff_density_max 0.691
_refine_diff_density_min -0.590
_refine_diff_density_rms 0.102
_refine_ls_abs_structure_details 'Flack H D (1983), Acta Cryst. A39, 876-881'
_refine_ls_abs_structure_Flack 0.02(3)
_refine_ls_extinction_method none
_refine_ls_goodness_of_fit_ref 1.028
_refine_ls_hydrogen_treatment mixed
_refine_ls_matrix_type full
_refine_ls_number_parameters 675
_refine_ls_number_reflns 9619
_refine_ls_number_restraints 31
_refine_ls_restrained_S_all 1.053
_refine_ls_R_factor_all 0.1416
_refine_ls_R_factor_gt 0.0665
_refine_ls_shift/su_max 0.000
_refine_ls_shift/su_mean 0.000
_refine_ls_structure_factor_coef Fsqd
_refine_ls_weighting_details 'calc w=1/[\s^2^(Fo^2^)+(0.0635P)^2^+0.0000P] where P=(Fo^2^+2Fc^2^)/3'
_refine_ls_weighting_scheme calc
_refine_ls_wR_factor_gt 0.1366
_refine_ls_wR_factor_ref 0.1680
_reflns_number_gt 5312
_reflns_number_total 9619
_reflns_threshold_expression >2sigma(I)
_cod_data_source_file cg401141a_si_002.cif
_cod_data_source_block 4_100K
_cod_database_code 4509921

loop_
_symmetry_equiv_pos_as_xyz
'x, y, z'
'-x+1/2, -y, z+1/2'
'x+1/2, -y+1/2, -z'
'-x, y+1/2, -z+1/2'

loop_
_atom_site_label
_atom_site_type_symbol
_atom_site_fract_x
_atom_site_fract_y
_atom_site_fract_z
_atom_site_U_iso_or_equiv
_atom_site_adp_type
_atom_site_occupancy
_atom_site_symmetry_multiplicity
_atom_site_calc_flag
_atom_site_refinement_flags
_atom_site_disorder_assembly
_atom_site_disorder_group
C1 C 0.2125(6) 0.2647(6) 0.3995(6) 0.038(3) Uani 1 1 d . . .
H1 H 0.2690 0.2577 0.3985 0.045 Uiso 1 1 calc R . .
C2 C 0.0870(5) 0.2450(5) 0.3839(5) 0.027(2) Uani 1 1 d . . .
H2 H 0.0373 0.2222 0.3700 0.033 Uiso 1 1 calc R . .
C3 C 0.1746(5) 0.1383(5) 0.3391(5) 0.034(2) Uani 1 1 d D . .
C4 C 0.2675(7) 0.0419(7) 0.3232(7) 0.063(4) Uani 1 1 d . . .
H4 H 0.3194 0.0207 0.3315 0.075 Uiso 1 1 calc R . .
C5 C 0.2162(8) 0.0007(6) 0.2785(7) 0.063(4) Uani 1 1 d . . .
H5 H 0.2313 -0.0480 0.2574 0.076 Uiso 1 1 calc R . .
C6 C 0.1431(7) 0.0316(7) 0.2652(7) 0.065(4) Uani 1 1 d . . .
H6 H 0.1063 0.0044 0.2339 0.078 Uiso 1 1 calc R . .
C7 C 0.1212(6) 0.1019(5) 0.2963(6) 0.042(3) Uani 1 1 d . . .
H7 H 0.0697 0.1234 0.2875 0.051 Uiso 1 1 calc R . .
C8 C 0.1192(5) 0.5512(5) 0.5966(5) 0.028(2) Uani 1 1 d . . .
H8 H 0.1301 0.6015 0.6163 0.033 Uiso 1 1 calc R . .
C9 C 0.1162(5) 0.4264(5) 0.5844(5) 0.027(2) Uani 1 1 d . . .
H9 H 0.1240 0.3725 0.5933 0.033 Uiso 1 1 calc R . .
C10 C 0.1829(5) 0.4770(6) 0.7039(5) 0.035(2) Uani 1 1 d . . .
C11 C 0.2265(5) 0.3983(7) 0.7957(6) 0.047(3) Uani 1 1 d . . .
H11 H 0.2364 0.3474 0.8145 0.057 Uiso 1 1 calc R . .
C12 C 0.2452(6) 0.4604(7) 0.8407(6) 0.048(3) Uani 1 1 d . . .
H12 H 0.2671 0.4525 0.8897 0.057 Uiso 1 1 calc R . .
C13 C 0.2324(5) 0.5331(7) 0.8146(6) 0.042(3) Uani 1 1 d . . .
H13 H 0.2455 0.5768 0.8450 0.050 Uiso 1 1 calc R . .
C14 C 0.1996(5) 0.5436(6) 0.7425(5) 0.033(2) Uani 1 1 d . . .
H14 H 0.1896 0.5937 0.7220 0.040 Uiso 1 1 calc R . .
C15 C -0.1700(5) 0.4669(5) 0.4886(5) 0.034(2) Uani 1 1 d . . .
H15 H -0.1941 0.4168 0.4886 0.041 Uiso 1 1 calc R . .
C16 C -0.1528(5) 0.5906(5) 0.4963(5) 0.030(2) Uani 1 1 d . . .
H16 H -0.1629 0.6444 0.5036 0.036 Uiso 1 1 calc R . .
C17 C -0.2921(5) 0.5434(5) 0.5220(6) 0.037(2) Uani 1 1 d . . .
C18 C -0.4150(7) 0.4906(7) 0.5197(6) 0.062(3) Uani 1 1 d . . .
H18 H -0.4486 0.4475 0.5085 0.075 Uiso 1 1 calc R . .
C19 C -0.4492(6) 0.5565(7) 0.5515(7) 0.058(3) Uani 1 1 d . . .
H19 H -0.5052 0.5590 0.5609 0.069 Uiso 1 1 calc R . .
C20 C -0.4013(6) 0.6164(7) 0.5687(6) 0.057(3) Uani 1 1 d . . .
H20 H -0.4239 0.6621 0.5900 0.068 Uiso 1 1 calc R . .
C21 C -0.3181(5) 0.6127(6) 0.5559(6) 0.044(3) Uani 1 1 d . . .
H21 H -0.2826 0.6537 0.5690 0.053 Uiso 1 1 calc R . .
C22 C 0.0583(5) 0.4669(5) 0.2874(5) 0.025(2) Uani 1 1 d . . .
H22 H 0.0590 0.4170 0.2643 0.030 Uiso 1 1 calc R . .
C23 C 0.0678(4) 0.5909(5) 0.3047(5) 0.026(2) Uani 1 1 d . . .
H23 H 0.0767 0.6447 0.2957 0.032 Uiso 1 1 calc R . .
C24 C 0.1012(5) 0.5496(5) 0.1737(5) 0.025(2) Uani 1 1 d . . .
C25 C 0.1127(6) 0.6353(6) 0.0802(6) 0.045(3) Uani 1 1 d . . .
H25 H 0.1040 0.6862 0.0611 0.054 Uiso 1 1 calc R . .
C26 C 0.1533(5) 0.5806(6) 0.0360(5) 0.038(2) Uani 1 1 d . . .
H26 H 0.1730 0.5949 -0.0124 0.046 Uiso 1 1 calc R . .
C27 C 0.1647(5) 0.5070(6) 0.0619(5) 0.034(2) Uani 1 1 d . . .
H27 H 0.1896 0.4689 0.0309 0.041 Uiso 1 1 calc R . .
C28 C 0.1390(5) 0.4886(5) 0.1349(5) 0.030(2) Uani 1 1 d . . .
H28 H 0.1466 0.4386 0.1566 0.035 Uiso 1 1 calc R . .
C29 C 0.0009(6) 0.7572(6) 0.5744(6) 0.040(2) Uani 1 1 d . . .
H29 H 0.0195 0.7924 0.5369 0.048 Uiso 1 1 calc R . .
C30 C -0.0437(6) 0.7115(7) 0.6800(6) 0.050(3) Uani 1 1 d . . .
H30 H -0.0618 0.7080 0.7308 0.060 Uiso 1 1 calc R . .
C31 C -0.0134(5) 0.8552(6) 0.6773(6) 0.039(3) Uani 1 1 d . . .
C32 C -0.0108(6) 0.9831(7) 0.6560(7) 0.058(3) Uani 1 1 d . . .
H32 H -0.0173 1.0259 0.6227 0.070 Uiso 1 1 calc R . .
C33 C 0.0089(6) 0.9993(7) 0.7320(7) 0.057(3) Uani 1 1 d . . .
H33 H 0.0167 1.0512 0.7488 0.069 Uiso 1 1 calc R . .
C34 C 0.0167(6) 0.9380(8) 0.7808(6) 0.059(3) Uani 1 1 d . . .
H34 H 0.0310 0.9467 0.8322 0.070 Uiso 1 1 calc R . .
C35 C 0.0030(6) 0.8610(7) 0.7538(6) 0.046(3) Uani 1 1 d . . .
H35 H 0.0050 0.8169 0.7860 0.055 Uiso 1 1 calc R . .
C36 C -0.0517(5) 0.2659(5) 0.5705(5) 0.025(2) Uani 1 1 d . . .
C37 C -0.1085(5) 0.3189(5) 0.3119(5) 0.026(2) Uani 1 1 d . . .
C38 C -0.0644(6) 0.7387(5) 0.3611(5) 0.033(2) Uani 1 1 d . . .
C39 C 0.1999(6) 0.6868(5) 0.4717(5) 0.034(2) Uani 1 1 d . . .
C40 C 0.1860(7) 0.7753(5) 0.6982(5) 0.055(3) Uani 1 1 d D . .
H40A H 0.2299 0.7731 0.7359 0.066 Uiso 1 1 calc R . .
H40B H 0.1343 0.7771 0.7256 0.066 Uiso 1 1 calc R . .
C41 C 0.1951(7) 0.8470(6) 0.6494(6) 0.061(3) Uani 1 1 d D . .
H41A H 0.2501 0.8499 0.6302 0.092 Uiso 1 1 calc R . .
H41B H 0.1835 0.8934 0.6797 0.092 Uiso 1 1 calc R . .
H41C H 0.1576 0.8442 0.6068 0.092 Uiso 1 1 calc R . .
C42 C 0.6496(9) 0.2437(8) 0.3521(9) 0.033(3) Uani 0.547(8) 1 d PD A 1
C46 C 0.1950(5) 0.4057(5) 0.7270(5) 0.024(2) Uani 1 1 d . . .
H46A H 0.1821 0.3619 0.6965 0.029 Uiso 1 1 calc R . .
C45 C -0.3374(5) 0.4854(5) 0.5043(5) 0.025(2) Uani 1 1 d . . .
H45A H -0.3158 0.4404 0.4808 0.030 Uiso 1 1 calc R . .
C47 C 0.0865(4) 0.6168(5) 0.1478(4) 0.0146(17) Uani 1 1 d U . .
H47A H 0.0570 0.6533 0.1769 0.017 Uiso 1 1 calc R . .
C44 C -0.0207(5) 0.9133(5) 0.6284(5) 0.0223(19) Uani 1 1 d . . .
H44A H -0.0325 0.9047 0.5765 0.027 Uiso 1 1 calc R . .
C42' C 0.6720(11) 0.3311(11) 0.2842(9) 0.033(3) Uani 0.453(8) 1 d PD A 2
C43 C 0.2503(4) 0.1104(5) 0.3564(5) 0.0231(19) Uani 1 1 d D . .
H43A H 0.2866 0.1370 0.3887 0.028 Uiso 1 1 calc R . .
Fe2 Fe -0.00041(7) 0.39491(7) 0.44530(6) 0.0250(3) Uani 1 1 d . . .
Fe1 Fe 0.02395(6) 0.62035(7) 0.46888(7) 0.0275(3) Uani 1 1 d D . .
N3 N 0.1583(4) 0.2112(4) 0.3749(4) 0.0249(17) Uani 1 1 d . . .
N1 N 0.0946(4) 0.3134(4) 0.4144(4) 0.0272(18) Uani 1 1 d . . .
N2 N 0.1769(4) 0.3265(5) 0.4246(5) 0.038(2) Uani 1 1 d . . .
N7 N 0.0765(4) 0.4558(4) 0.5271(4) 0.0233(16) Uani 1 1 d . . .
N8 N 0.0773(3) 0.5385(3) 0.5337(3) 0.0268(17) Uani 1 1 d D . .
N9 N 0.1445(4) 0.4848(4) 0.6294(4) 0.0252(17) Uani 1 1 d . . .
N10 N -0.0939(4) 0.4808(4) 0.4748(4) 0.0267(17) Uani 1 1 d . . .
N11 N -0.0817(2) 0.5613(3) 0.4785(4) 0.0290(18) Uani 1 1 d D . .
N12 N -0.2090(4) 0.5347(4) 0.5028(4) 0.0316(19) Uani 1 1 d . . .
N4 N 0.0410(4) 0.4802(4) 0.3582(4) 0.0237(17) Uani 1 1 d . . .
N5 N 0.0462(4) 0.5606(3) 0.3720(2) 0.0264(18) Uani 1 1 d D . .
N6 N 0.0751(4) 0.5348(4) 0.2514(4) 0.0208(16) Uani 1 1 d . . .
N13 N -0.0062(4) 0.6810(4) 0.5626(2) 0.039(2) Uani 1 1 d D . .
N14 N -0.0369(5) 0.6532(5) 0.6334(6) 0.053(3) Uani 1 1 d . . .
N15 N -0.0205(4) 0.7796(5) 0.6441(5) 0.043(2) Uani 1 1 d . . .
N17 N -0.0390(4) 0.3187(4) 0.5326(4) 0.0294(18) Uani 1 1 d . . .
N16 N -0.0744(4) 0.3455(4) 0.3623(4) 0.0303(19) Uani 1 1 d . . .
N18 N -0.0315(4) 0.7014(3) 0.4049(4) 0.043(2) Uani 1 1 d D . .
N19 N 0.1307(2) 0.6729(4) 0.4629(4) 0.0306(18) Uani 1 1 d D . .
O1 O 0.1888(5) 0.7083(4) 0.6504(4) 0.071(2) Uani 1 1 d D . .
H1A H 0.2199 0.7119 0.6118 0.106 Uiso 1 1 d RD . .
O2 O 0.6787(8) 0.3023(8) 0.4070(8) 0.064(3) Uani 0.547(8) 1 d PDU A 1
O2' O 0.6658(10) 0.3699(9) 0.3566(9) 0.064(3) Uani 0.453(8) 1 d PDU A 2
S1 S -0.07017(15) 0.19183(14) 0.62615(15) 0.0376(6) Uani 1 1 d . . .
S2 S -0.1587(2) 0.28315(17) 0.23961(17) 0.0632(10) Uani 1 1 d . . .
S3 S -0.11176(17) 0.78932(16) 0.29770(16) 0.0484(7) Uani 1 1 d . . .
S4 S 0.29626(14) 0.70284(15) 0.48338(15) 0.0400(6) Uani 1 1 d D . .

loop_
_atom_site_aniso_label
_atom_site_aniso_U_11
_atom_site_aniso_U_22
_atom_site_aniso_U_33
_atom_site_aniso_U_23
_atom_site_aniso_U_13
_atom_site_aniso_U_12
C1 0.028(5) 0.031(6) 0.055(7) -0.003(5) -0.003(5) -0.007(5)
C2 0.025(5) 0.026(5) 0.032(6) -0.003(5) 0.011(4) -0.011(4)
C3 0.042(6) 0.023(5) 0.037(6) -0.001(5) 0.023(5) -0.005(5)
C4 0.051(7) 0.052(8) 0.085(10) 0.029(8) 0.031(7) 0.008(7)
C5 0.069(9) 0.019(6) 0.102(11) 0.003(7) 0.042(8) -0.006(6)
C6 0.044(7) 0.049(8) 0.102(10) -0.018(8) 0.024(7) -0.016(6)
C7 0.035(5) 0.022(5) 0.070(7) -0.018(6) 0.004(5) -0.007(5)
C8 0.026(5) 0.018(5) 0.039(6) -0.005(4) 0.004(4) 0.001(4)
C9 0.029(5) 0.014(5) 0.039(6) 0.000(4) -0.001(4) -0.004(4)
C10 0.012(4) 0.053(7) 0.039(6) -0.001(6) -0.004(4) -0.008(5)
C11 0.034(5) 0.046(7) 0.061(8) 0.005(7) 0.004(5) 0.012(5)
C12 0.027(5) 0.077(9) 0.039(7) 0.011(7) -0.002(5) 0.004(6)
C13 0.029(5) 0.054(8) 0.043(7) -0.009(6) -0.003(5) 0.002(5)
C14 0.034(5) 0.030(6) 0.036(6) -0.002(5) 0.005(5) -0.004(5)
C15 0.036(5) 0.017(5) 0.049(7) -0.005(5) -0.006(5) -0.006(4)
C16 0.043(5) 0.010(4) 0.036(6) -0.001(4) -0.004(4) 0.000(4)
C17 0.031(5) 0.031(6) 0.048(6) 0.016(5) -0.002(5) 0.006(5)
C18 0.058(8) 0.058(8) 0.072(9) 0.032(7) -0.023(7) -0.009(6)
C19 0.033(6) 0.065(8) 0.075(9) 0.034(8) -0.009(6) 0.001(6)
C20 0.035(6) 0.061(8) 0.074(8) 0.012(7) 0.006(6) 0.017(6)
C21 0.035(5) 0.040(6) 0.058(7) 0.006(6) -0.005(5) -0.002(5)
C22 0.026(5) 0.019(5) 0.031(6) 0.001(4) 0.001(4) 0.001(4)
C23 0.020(4) 0.024(5) 0.036(6) -0.011(5) 0.005(4) 0.001(4)
C24 0.022(5) 0.033(6) 0.019(5) -0.005(4) 0.006(4) -0.007(4)
C25 0.046(6) 0.033(6) 0.055(7) 0.006(5) 0.007(5) 0.001(5)
C26 0.042(5) 0.045(6) 0.028(6) 0.009(5) 0.008(5) 0.005(5)
C27 0.035(5) 0.039(6) 0.028(6) -0.007(5) 0.004(4) 0.010(5)
C28 0.027(5) 0.035(6) 0.027(6) 0.004(5) 0.001(4) -0.005(4)
C29 0.036(5) 0.049(6) 0.036(6) 0.017(5) -0.009(5) -0.010(5)
C30 0.054(7) 0.046(7) 0.051(8) 0.002(7) 0.024(6) -0.002(6)
C31 0.014(5) 0.056(7) 0.048(7) 0.008(6) 0.006(5) 0.004(5)
C32 0.039(7) 0.064(8) 0.071(9) 0.031(7) 0.014(6) 0.013(6)
C33 0.053(7) 0.069(8) 0.050(8) -0.002(7) 0.021(6) 0.006(7)
C34 0.040(7) 0.088(10) 0.048(7) -0.001(7) 0.024(6) 0.001(7)
C35 0.035(5) 0.066(8) 0.038(7) 0.009(5) 0.007(5) 0.004(5)
C36 0.033(5) 0.014(5) 0.029(6) -0.005(4) -0.001(4) 0.001(4)
C37 0.032(5) 0.019(5) 0.027(6) 0.001(4) 0.000(4) 0.003(4)
C38 0.038(6) 0.030(6) 0.032(6) -0.008(5) 0.010(5) -0.011(5)
C39 0.050(6) 0.024(5) 0.027(5) 0.002(5) 0.009(5) 0.006(5)
C40 0.056(7) 0.075(9) 0.035(7) -0.007(7) 0.017(6) 0.015(7)
C41 0.052(7) 0.082(9) 0.050(8) -0.004(7) -0.001(6) -0.008(7)
C42 0.029(7) 0.022(7) 0.049(9) -0.006(7) 0.002(7) -0.002(6)
C46 0.028(5) 0.021(5) 0.023(5) 0.007(4) -0.009(4) -0.005(4)
C45 0.012(4) 0.023(5) 0.042(6) 0.007(4) -0.008(4) -0.007(4)
C47 0.026(4) 0.013(4) 0.005(4) 0.002(4) 0.006(3) 0.010(4)
C44 0.035(5) 0.016(5) 0.016(5) 0.008(4) -0.001(4) 0.004(4)
C42' 0.029(7) 0.022(7) 0.049(9) -0.006(7) 0.002(7) -0.002(6)
C43 0.026(4) 0.014(5) 0.029(5) 0.000(4) 0.011(4) 0.007(4)
Fe2 0.0268(6) 0.0212(6) 0.0270(7) -0.0008(6) 0.0019(5) -0.0045(6)
Fe1 0.0229(6) 0.0340(8) 0.0256(7) 0.0034(6) -0.0002(5) -0.0020(6)
N3 0.021(4) 0.022(4) 0.031(4) -0.007(4) 0.000(3) -0.005(3)
N1 0.025(4) 0.023(4) 0.033(5) 0.000(4) 0.001(3) -0.005(3)
N2 0.030(4) 0.032(5) 0.052(6) -0.003(4) 0.001(4) -0.004(4)
N7 0.027(4) 0.016(4) 0.027(4) 0.001(4) -0.002(4) -0.004(3)
N8 0.022(4) 0.029(4) 0.030(5) 0.000(4) -0.002(4) -0.004(3)
N9 0.030(4) 0.017(4) 0.029(4) -0.003(4) -0.007(3) 0.002(3)
N10 0.028(4) 0.022(4) 0.030(4) 0.002(4) -0.002(3) -0.004(3)
N11 0.035(4) 0.016(4) 0.036(5) -0.001(4) -0.009(4) -0.001(3)
N12 0.023(4) 0.025(4) 0.047(5) 0.001(4) -0.003(4) -0.004(4)
N4 0.023(4) 0.028(4) 0.019(4) -0.004(4) 0.003(3) -0.007(3)
N5 0.021(4) 0.026(4) 0.032(5) 0.011(4) 0.004(3) -0.006(3)
N6 0.029(4) 0.014(4) 0.019(4) 0.005(3) 0.001(3) -0.004(3)
N13 0.029(4) 0.041(5) 0.047(5) 0.018(4) -0.006(4) -0.015(4)
N14 0.049(5) 0.049(6) 0.060(7) 0.028(5) 0.009(5) -0.012(5)
N15 0.034(5) 0.041(5) 0.053(6) 0.019(5) 0.002(4) -0.005(4)
N17 0.036(4) 0.018(4) 0.033(5) 0.001(4) 0.000(4) 0.001(3)
N16 0.036(4) 0.028(4) 0.027(5) -0.009(4) -0.007(4) -0.005(4)
N18 0.035(5) 0.059(6) 0.034(5) 0.001(5) -0.004(4) -0.006(5)
N19 0.032(4) 0.030(4) 0.030(5) 0.000(4) 0.003(4) 0.005(4)
O1 0.095(6) 0.067(6) 0.050(5) -0.006(5) 0.004(5) -0.021(5)
O2 0.068(5) 0.046(5) 0.077(6) -0.020(5) 0.016(5) -0.014(5)
O2' 0.068(5) 0.046(5) 0.077(6) -0.020(5) 0.016(5) -0.014(5)
S1 0.0412(14) 0.0296(14) 0.0420(16) 0.0123(12) -0.0026(12) -0.0053(12)
S2 0.093(2) 0.0389(17) 0.057(2) -0.0222(16) -0.0418(18) 0.0265(17)
S3 0.0700(19) 0.0304(15) 0.0450(17) 0.0106(14) 0.0046(15) 0.0074(14)
S4 0.0387(13) 0.0325(14) 0.0489(17) -0.0052(13) 0.0008(12) -0.0060(12)

loop_
_atom_type_symbol
_atom_type_description
_atom_type_scat_dispersion_real
_atom_type_scat_dispersion_imag
_atom_type_scat_source
C C 0.0033 0.0016 'International Tables Vol C Tables 4.2.6.8 and 6.1.1.4'
H H 0.0000 0.0000 'International Tables Vol C Tables 4.2.6.8 and 6.1.1.4'
N N 0.0061 0.0033 'International Tables Vol C Tables 4.2.6.8 and 6.1.1.4'
O O 0.0106 0.0060 'International Tables Vol C Tables 4.2.6.8 and 6.1.1.4'
S S 0.1246 0.1234 'International Tables Vol C Tables 4.2.6.8 and 6.1.1.4'
Fe Fe 0.3463 0.8444 'International Tables Vol C Tables 4.2.6.8 and 6.1.1.4'

loop_
_geom_angle_atom_site_label_1
_geom_angle_atom_site_label_2
_geom_angle_atom_site_label_3
_geom_angle
N2 C1 N3 111.1(8)
N2 C1 H1 124.4
N3 C1 H1 124.4
N1 C2 N3 111.0(8)
N1 C2 H2 124.5
N3 C2 H2 124.5
C43 C3 C7 125.0(9)
C43 C3 N3 112.3(8)
C7 C3 N3 122.7(8)
C43 C4 C5 124.9(11)
C43 C4 H4 117.5
C5 C4 H4 117.5
C6 C5 C4 117.6(11)
C6 C5 H5 121.2
C4 C5 H5 121.2
C5 C6 C7 121.0(12)
C5 C6 H6 119.5
C7 C6 H6 119.5
C3 C7 C6 117.7(10)
C3 C7 H7 121.2
C6 C7 H7 121.2
N8 C8 N9 112.6(7)
N8 C8 H8 123.7
N9 C8 H8 123.7
N7 C9 N9 110.0(7)
N7 C9 H9 125.0
N9 C9 H9 125.0
C46 C10 C14 126.9(9)
C46 C10 N9 115.6(9)
C14 C10 N9 117.5(9)
C46 C11 C12 123.1(11)
C46 C11 H11 118.4
C12 C11 H11 118.4
C13 C12 C11 119.3(10)
C13 C12 H12 120.4
C11 C12 H12 120.4
C12 C13 C14 119.6(10)
C12 C13 H13 120.2
C14 C13 H13 120.2
C10 C14 C13 115.4(10)
C10 C14 H14 122.3
C13 C14 H14 122.3
N10 C15 N12 109.9(7)
N10 C15 H15 125.0
N12 C15 H15 125.0
N11 C16 N12 111.8(7)
N11 C16 H16 124.1
N12 C16 H16 124.1
C45 C17 C21 125.4(9)
C45 C17 N12 115.3(9)
C21 C17 N12 119.3(8)
C45 C18 C19 122.7(11)
C45 C18 H18 118.7
C19 C18 H18 118.7
C20 C19 C18 118.3(10)
C20 C19 H19 120.8
C18 C19 H19 120.8
C19 C20 C21 121.2(11)
C19 C20 H20 119.4
C21 C20 H20 119.4
C17 C21 C20 114.3(10)
C17 C21 H21 122.8
C20 C21 H21 122.8
N4 C22 N6 110.2(8)
N4 C22 H22 124.9
N6 C22 H22 124.9
N5 C23 N6 111.3(7)
N5 C23 H23 124.4
N6 C23 H23 124.4
C47 C24 C28 126.3(8)
C47 C24 N6 116.2(7)
C28 C24 N6 117.6(8)
C47 C25 C26 120.4(9)
C47 C25 H25 119.8
C26 C25 H25 119.8
C27 C26 C25 120.5(9)
C27 C26 H26 119.8
C25 C26 H26 119.8
C26 C27 C28 118.6(9)
C26 C27 H27 120.7
C28 C27 H27 120.7
C27 C28 C24 114.9(8)
C27 C28 H28 122.6
C24 C28 H28 122.6
N13 C29 N15 113.8(8)
N13 C29 H29 123.1
N15 C29 H29 123.1
N14 C30 N15 109.7(9)
N14 C30 H30 125.1
N15 C30 H30 125.1
C44 C31 C35 126.8(10)
C44 C31 N15 114.3(9)
C35 C31 N15 118.9(9)
C44 C32 C33 124.5(10)
C44 C32 H32 117.7
C33 C32 H32 117.7
C34 C33 C32 118.1(11)
C34 C33 H33 121.0
C32 C33 H33 121.0
C33 C34 C35 119.3(11)
C33 C34 H34 120.4
C35 C34 H34 120.4
C31 C35 C34 115.3(10)
C31 C35 H35 122.3
C34 C35 H35 122.3
N17 C36 S1 178.8(8)
N16 C37 S2 178.4(8)
N18 C38 S3 178.4(9)
N19 C39 S4 178.1(8)
O1 C40 C41 108.5(8)
O1 C40 H40A 110.0
C41 C40 H40A 110.0
O1 C40 H40B 110.0
C41 C40 H40B 110.0
H40A C40 H40B 108.4
C40 C41 H41A 109.5
C40 C41 H41B 109.5
H41A C41 H41B 109.5
C40 C41 H41C 109.5
H41A C41 H41C 109.5
H41B C41 H41C 109.5
C10 C46 C11 115.8(10)
C10 C46 H46A 122.1
C11 C46 H46A 122.1
C17 C45 C18 118.0(10)
C17 C45 H45A 121.0
C18 C45 H45A 121.0
C24 C47 C25 119.1(8)
C24 C47 H47A 120.4
C25 C47 H47A 120.4
C32 C44 C31 116.0(9)
C32 C44 H44A 122.0
C31 C44 H44A 122.0
C3 C43 C4 113.7(9)
C3 C43 H43A 123.2
C4 C43 H43A 123.2
N16 Fe2 N17 94.6(3)
N16 Fe2 N1 89.6(3)
N17 Fe2 N1 90.3(3)
N16 Fe2 N7 175.3(3)
N17 Fe2 N7 89.6(3)
N1 Fe2 N7 92.7(3)
N16 Fe2 N10 91.2(3)
N17 Fe2 N10 91.5(3)
N1 Fe2 N10 177.9(3)
N7 Fe2 N10 86.5(2)
N16 Fe2 N4 88.0(3)
N17 Fe2 N4 176.9(3)
N1 Fe2 N4 91.4(3)
N7 Fe2 N4 87.7(2)
N10 Fe2 N4 86.7(3)
N18 Fe1 N19 93.8(3)
N18 Fe1 N8 178.9(3)
N19 Fe1 N8 87.3(3)
N18 Fe1 N13 89.4(3)
N19 Fe1 N13 91.8(3)
N8 Fe1 N13 90.3(3)
N18 Fe1 N5 87.8(3)
N19 Fe1 N5 91.2(3)
N8 Fe1 N5 92.5(3)
N13 Fe1 N5 176.0(3)
N18 Fe1 N11 89.7(3)
N19 Fe1 N11 176.5(3)
N8 Fe1 N11 89.2(3)
N13 Fe1 N11 88.5(3)
N5 Fe1 N11 88.6(3)
C2 N3 C1 105.0(7)
C2 N3 C3 127.2(7)
C1 N3 C3 127.4(7)
C2 N1 N2 107.1(7)
C2 N1 Fe2 127.8(6)
N2 N1 Fe2 125.1(5)
C1 N2 N1 105.8(7)
C9 N7 N8 108.4(6)
C9 N7 Fe2 128.3(5)
N8 N7 Fe2 122.2(5)
C8 N8 N7 103.6(5)
C8 N8 Fe1 126.2(5)
N7 N8 Fe1 130.1(5)
C8 N9 C9 105.3(7)
C8 N9 C10 126.7(8)
C9 N9 C10 127.3(8)
C15 N10 N11 108.2(6)
C15 N10 Fe2 127.1(6)
N11 N10 Fe2 124.6(4)
C16 N11 N10 104.8(5)
C16 N11 Fe1 127.1(5)
N10 N11 Fe1 127.9(5)
C16 N12 C15 105.3(7)
C16 N12 C17 128.1(8)
C15 N12 C17 126.6(7)
C22 N4 N5 108.9(6)
C22 N4 Fe2 127.9(6)
N5 N4 Fe2 123.0(5)
C23 N5 N4 104.1(5)
C23 N5 Fe1 126.7(5)
N4 N5 Fe1 129.2(5)
C23 N6 C22 105.6(7)
C23 N6 C24 123.7(7)
C22 N6 C24 130.6(7)
C29 N13 N14 102.9(6)
C29 N13 Fe1 127.8(6)
N14 N13 Fe1 129.2(6)
C30 N14 N13 109.0(7)
C29 N15 C30 104.6(9)
C29 N15 C31 128.0(8)
C30 N15 C31 127.1(9)
C36 N17 Fe2 165.4(7)
C37 N16 Fe2 173.1(7)
C38 N18 Fe1 169.9(8)
C39 N19 Fe1 161.5(7)
C40 O1 H1A 115.5

loop_
_geom_bond_atom_site_label_1
_geom_bond_atom_site_label_2
_geom_bond_distance
C1 N2 1.295(11)
C1 N3 1.362(10)
C1 H1 0.9500
C2 N1 1.300(10)
C2 N3 1.334(10)
C2 H2 0.9500
C3 C43 1.386(8)
C3 C7 1.325(12)
C3 N3 1.429(11)
C4 C43 1.348(14)
C4 C5 1.363(16)
C4 H4 0.9500
C5 C6 1.349(15)
C5 H5 0.9500
C6 C7 1.378(13)
C6 H6 0.9500
C7 H7 0.9500
C8 N8 1.332(10)
C8 N9 1.348(10)
C8 H8 0.9500
C9 N7 1.310(10)
C9 N9 1.365(10)
C9 H9 0.9500
C10 C46 1.309(13)
C10 C14 1.362(12)
C10 N9 1.471(11)
C11 C46 1.331(12)
C11 C12 1.368(14)
C11 H11 0.9500
C12 C13 1.350(14)
C12 H12 0.9500
C13 C14 1.398(12)
C13 H13 0.9500
C14 H14 0.9500
C15 N10 1.314(10)
C15 N12 1.359(10)
C15 H15 0.9500
C16 N11 1.328(10)
C16 N12 1.348(10)
C16 H16 0.9500
C17 C45 1.290(12)
C17 C21 1.403(13)
C17 N12 1.436(10)
C18 C45 1.327(13)
C18 C19 1.387(15)
C18 H18 0.9500
C19 C20 1.339(14)
C19 H19 0.9500
C20 C21 1.408(12)
C20 H20 0.9500
C21 H21 0.9500
C22 N4 1.306(10)
C22 N6 1.359(10)
C22 H22 0.9500
C23 N5 1.349(10)
C23 N6 1.354(10)
C23 H23 0.9500
C24 C47 1.267(11)
C24 C28 1.403(12)
C24 N6 1.463(10)
C25 C47 1.311(12)
C25 C26 1.398(12)
C25 H25 0.9500
C26 C27 1.358(12)
C26 H26 0.9500
C27 C28 1.396(11)
C27 H27 0.9500
C28 H28 0.9500
C29 N13 1.333(11)
C29 N15 1.339(12)
C29 H29 0.9500
C30 N14 1.304(13)
C30 N15 1.386(12)
C30 H30 0.9500
C31 C44 1.327(11)
C31 C35 1.383(13)
C31 N15 1.431(12)
C32 C44 1.306(13)
C32 C33 1.411(14)
C32 H32 0.9500
C33 C34 1.367(15)
C33 H33 0.9500
C34 C35 1.426(14)
C34 H34 0.9500
C35 H35 0.9500
C36 N17 1.149(10)
C36 S1 1.639(10)
C37 N16 1.151(10)
C37 S2 1.647(10)
C38 N18 1.145(10)
C38 S3 1.624(10)
C39 N19 1.189(10)
C39 S4 1.644(10)
C40 O1 1.430(8)
C40 C41 1.511(9)
C40 H40A 0.9900
C40 H40B 0.9900
C41 H41A 0.9800
C41 H41B 0.9800
C41 H41C 0.9800
C42 O2 1.481(9)
C46 H46A 0.9500
C45 H45A 0.9500
C47 H47A 0.9500
C44 H44A 0.9500
C42' O2' 1.448(10)
C43 H43A 0.9500
Fe2 N16 2.098(8)
Fe2 N17 2.124(8)
Fe2 N1 2.186(7)
Fe2 N7 2.198(7)
Fe2 N10 2.211(7)
Fe2 N4 2.235(7)
Fe1 N18 2.0198(11)
Fe1 N19 2.0005(11)
Fe1 N8 2.0213(11)
Fe1 N13 2.0211(11)
Fe1 N5 2.0311(11)
Fe1 N11 2.0411(11)
N1 N2 1.403(9)
N7 N8 1.428(8)
N10 N11 1.401(8)
N4 N5 1.407(8)
N13 N14 1.433(10)
O1 H1A 0.8589

loop_
_geom_torsion_atom_site_label_1
_geom_torsion_atom_site_label_2
_geom_torsion_atom_site_label_3
_geom_torsion_atom_site_label_4
_geom_torsion
C43 C4 C5 C6 1.4(17)
C4 C5 C6 C7 -0.5(17)
C43 C3 C7 C6 -1.6(15)
N3 C3 C7 C6 -179.4(9)
C5 C6 C7 C3 0.6(16)
C46 C11 C12 C13 -0.7(15)
C11 C12 C13 C14 0.5(14)
C46 C10 C14 C13 -0.6(14)
N9 C10 C14 C13 177.0(7)
C12 C13 C14 C10 0.1(13)
C45 C18 C19 C20 -1.5(17)
C18 C19 C20 C21 -0.7(17)
C45 C17 C21 C20 -1.3(15)
N12 C17 C21 C20 177.0(9)
C19 C20 C21 C17 2.0(15)
C47 C25 C26 C27 1.4(14)
C25 C26 C27 C28 -3.5(14)
C26 C27 C28 C24 1.7(12)
C47 C24 C28 C27 2.6(13)
N6 C24 C28 C27 -178.1(7)
C44 C32 C33 C34 -1.4(16)
C32 C33 C34 C35 -1.3(15)
C44 C31 C35 C34 -3.0(15)
N15 C31 C35 C34 174.2(8)
C33 C34 C35 C31 3.2(15)
C14 C10 C46 C11 0.4(14)
N9 C10 C46 C11 -177.2(7)
C12 C11 C46 C10 0.3(14)
C21 C17 C45 C18 -0.8(16)
N12 C17 C45 C18 -179.1(8)
C19 C18 C45 C17 2.2(16)
C28 C24 C47 C25 -4.8(14)
N6 C24 C47 C25 175.9(7)
C26 C25 C47 C24 2.7(14)
C33 C32 C44 C31 1.9(15)
C35 C31 C44 C32 0.4(15)
N15 C31 C44 C32 -176.8(8)
C7 C3 C43 C4 2.3(14)
N3 C3 C43 C4 -179.7(8)
C5 C4 C43 C3 -2.2(15)
N1 C2 N3 C1 -2.1(10)
N1 C2 N3 C3 -175.7(8)
N2 C1 N3 C2 2.1(11)
N2 C1 N3 C3 175.6(8)
C43 C3 N3 C2 -164.0(8)
C7 C3 N3 C2 14.1(14)
C43 C3 N3 C1 23.9(12)
C7 C3 N3 C1 -158.1(9)
N3 C2 N1 N2 1.4(10)
N3 C2 N1 Fe2 -178.4(5)
N16 Fe2 N1 C2 -26.2(8)
N17 Fe2 N1 C2 68.4(7)
N7 Fe2 N1 C2 158.0(7)
N10 Fe2 N1 C2 -137(7)
N4 Fe2 N1 C2 -114.2(7)
N16 Fe2 N1 N2 154.0(7)
N17 Fe2 N1 N2 -111.4(7)
N7 Fe2 N1 N2 -21.8(7)
N10 Fe2 N1 N2 44(8)
N4 Fe2 N1 N2 66.0(7)
N3 C1 N2 N1 -1.2(11)
C2 N1 N2 C1 -0.1(10)
Fe2 N1 N2 C1 179.7(6)
N9 C9 N7 N8 -0.5(9)
N9 C9 N7 Fe2 -168.8(5)
N16 Fe2 N7 C9 -173(3)
N17 Fe2 N7 C9 35.2(7)
N1 Fe2 N7 C9 -55.1(7)
N10 Fe2 N7 C9 126.8(7)
N4 Fe2 N7 C9 -146.4(7)
N16 Fe2 N7 N8 20(4)
N17 Fe2 N7 N8 -131.6(6)
N1 Fe2 N7 N8 138.0(6)
N10 Fe2 N7 N8 -40.1(6)
N4 Fe2 N7 N8 46.7(6)
N9 C8 N8 N7 0.2(9)
N9 C8 N8 Fe1 177.2(5)
C9 N7 N8 C8 0.2(8)
Fe2 N7 N8 C8 169.4(5)
C9 N7 N8 Fe1 -176.7(5)
Fe2 N7 N8 Fe1 -7.5(9)
N18 Fe1 N8 C8 -108(16)
N19 Fe1 N8 C8 54.4(7)
N13 Fe1 N8 C8 -37.4(7)
N5 Fe1 N8 C8 145.5(7)
N11 Fe1 N8 C8 -125.9(7)
N18 Fe1 N8 N7 68(17)
N19 Fe1 N8 N7 -129.4(7)
N13 Fe1 N8 N7 138.8(6)
N5 Fe1 N8 N7 -38.3(7)
N11 Fe1 N8 N7 50.3(7)
N8 C8 N9 C9 -0.5(9)
N8 C8 N9 C10 -171.5(7)
N7 C9 N9 C8 0.6(9)
N7 C9 N9 C10 171.6(7)
C46 C10 N9 C8 173.4(8)
C14 C10 N9 C8 -4.4(13)
C46 C10 N9 C9 4.3(12)
C14 C10 N9 C9 -173.6(8)
N12 C15 N10 N11 -1.2(10)
N12 C15 N10 Fe2 -178.5(5)
N16 Fe2 N10 C15 48.8(8)
N17 Fe2 N10 C15 -45.8(8)
N1 Fe2 N10 C15 159(7)
N7 Fe2 N10 C15 -135.3(8)
N4 Fe2 N10 C15 136.8(8)
N16 Fe2 N10 N11 -128.1(6)
N17 Fe2 N10 N11 137.3(6)
N1 Fe2 N10 N11 -18(8)
N7 Fe2 N10 N11 47.8(6)
N4 Fe2 N10 N11 -40.1(6)
N12 C16 N11 N10 -1.0(10)
N12 C16 N11 Fe1 -175.8(5)
C15 N10 N11 C16 1.3(9)
Fe2 N10 N11 C16 178.7(5)
C15 N10 N11 Fe1 176.0(6)
Fe2 N10 N11 Fe1 -6.6(10)
N18 Fe1 N11 C16 -47.8(8)
N19 Fe1 N11 C16 137(5)
N8 Fe1 N11 C16 131.8(7)
N13 Fe1 N11 C16 41.6(7)
N5 Fe1 N11 C16 -135.6(7)
N18 Fe1 N11 N10 138.6(7)
N19 Fe1 N11 N10 -37(5)
N8 Fe1 N11 N10 -41.7(7)
N13 Fe1 N11 N10 -132.0(7)
N5 Fe1 N11 N10 50.8(7)
N11 C16 N12 C15 0.3(10)
N11 C16 N12 C17 179.3(8)
N10 C15 N12 C16 0.5(10)
N10 C15 N12 C17 -178.4(8)
C45 C17 N12 C16 161.5(9)
C21 C17 N12 C16 -17.0(14)
C45 C17 N12 C15 -19.8(14)
C21 C17 N12 C15 161.8(9)
N6 C22 N4 N5 -0.2(9)
N6 C22 N4 Fe2 175.2(5)
N16 Fe2 N4 C22 -41.5(7)
N17 Fe2 N4 C22 172(4)
N1 Fe2 N4 C22 48.0(7)
N7 Fe2 N4 C22 140.6(7)
N10 Fe2 N4 C22 -132.8(7)
N16 Fe2 N4 N5 133.3(6)
N17 Fe2 N4 N5 -13(5)
N1 Fe2 N4 N5 -137.2(6)
N7 Fe2 N4 N5 -44.6(6)
N10 Fe2 N4 N5 42.1(5)
N6 C23 N5 N4 0.5(8)
N6 C23 N5 Fe1 -177.8(5)
C22 N4 N5 C23 -0.2(8)
Fe2 N4 N5 C23 -175.9(5)
C22 N4 N5 Fe1 178.1(5)
Fe2 N4 N5 Fe1 2.4(8)
N18 Fe1 N5 C23 39.8(7)
N19 Fe1 N5 C23 -54.0(7)
N8 Fe1 N5 C23 -141.3(6)
N13 Fe1 N5 C23 85(4)
N11 Fe1 N5 C23 129.5(7)
N18 Fe1 N5 N4 -138.2(6)
N19 Fe1 N5 N4 128.1(6)
N8 Fe1 N5 N4 40.7(6)
N13 Fe1 N5 N4 -93(4)
N11 Fe1 N5 N4 -48.4(6)
N5 C23 N6 C22 -0.7(9)
N5 C23 N6 C24 -177.2(7)
N4 C22 N6 C23 0.5(9)
N4 C22 N6 C24 176.7(7)
C47 C24 N6 C23 -27.7(11)
C28 C24 N6 C23 153.0(8)
C47 C24 N6 C22 156.7(8)
C28 C24 N6 C22 -22.6(12)
N15 C29 N13 N14 0.9(10)
N15 C29 N13 Fe1 -176.6(6)
N18 Fe1 N13 C29 -46.5(8)
N19 Fe1 N13 C29 47.3(8)
N8 Fe1 N13 C29 134.5(8)
N5 Fe1 N13 C29 -92(4)
N11 Fe1 N13 C29 -136.3(8)
N18 Fe1 N13 N14 136.6(7)
N19 Fe1 N13 N14 -129.6(7)
N8 Fe1 N13 N14 -42.3(7)
N5 Fe1 N13 N14 91(4)
N11 Fe1 N13 N14 46.9(7)
N15 C30 N14 N13 1.2(11)
C29 N13 N14 C30 -1.2(10)
Fe1 N13 N14 C30 176.2(7)
N13 C29 N15 C30 -0.2(11)
N13 C29 N15 C31 174.0(8)
N14 C30 N15 C29 -0.6(11)
N14 C30 N15 C31 -174.9(9)
C44 C31 N15 C29 31.8(13)
C35 C31 N15 C29 -145.7(10)
C44 C31 N15 C30 -155.3(9)
C35 C31 N15 C30 27.2(14)
S1 C36 N17 Fe2 164(40)
N16 Fe2 N17 C36 67(3)
N1 Fe2 N17 C36 -22(3)
N7 Fe2 N17 C36 -115(3)
N10 Fe2 N17 C36 159(3)
N4 Fe2 N17 C36 -146(4)
S2 C37 N16 Fe2 -107(30)
N17 Fe2 N16 C37 -137(6)
N1 Fe2 N16 C37 -47(6)
N7 Fe2 N16 C37 71(7)
N10 Fe2 N16 C37 132(6)
N4 Fe2 N16 C37 45(6)
S3 C38 N18 Fe1 15(37)
N19 Fe1 N18 C38 114(4)
N8 Fe1 N18 C38 -83(18)
N13 Fe1 N18 C38 -154(4)
N5 Fe1 N18 C38 23(4)
N11 Fe1 N18 C38 -65(4)
S4 C39 N19 Fe1 41(29)
N18 Fe1 N19 C39 180(2)
N8 Fe1 N19 C39 0(2)
N13 Fe1 N19 C39 90(2)
N5 Fe1 N19 C39 -92(2)
N11 Fe1 N19 C39 -5(7)
